data_4321974
loop_
_publ_author_name
'F. Albert Cotton'
'Carlos A. Murillo'
'Isabel Pascual'

_publ_section_title
;
 Quadruply Bonded Dichromium Complexes with Variously Fluorinated
 Formamidinate Ligands
;
_journal_name_full 'Inorganic Chemistry'
_journal_page_first 2182
_journal_page_last 2187
_journal_paper_doi 10.1021/ic990007l
_journal_volume 38
_journal_year 1999
_chemical_compound_source synthesis
_chemical_formula_sum 'C52 H36 Cr2 F8 N8'
_chemical_formula_weight 1028.89
_space_group_IT_number 70
_symmetry_cell_setting orthorhombic
_symmetry_space_group_name_Hall '-F 2uv 2vw'
_symmetry_space_group_name_H-M 'F d d d :2'
_atom_sites_solution_hydrogens difmap
_atom_sites_solution_primary direct
_atom_sites_solution_secondary difmap
_audit_creation_method SHELXL
_cell_angle_alpha 90.00
_cell_angle_beta 90.00
_cell_angle_gamma 90.00
_cell_formula_units_Z 16
_cell_length_a 25.252(65)
_cell_length_b 26.752(12)
_cell_length_c 28.567(42)
_cell_measurement_reflns_used 250
_cell_measurement_temperature 213(2)
_cell_measurement_theta_max 18.2
_cell_measurement_theta_min 4.6
_cell_volume 19298(6)
_computing_cell_refinement MADNES
_computing_data_collection MADNES
_computing_data_reduction PROCOR
_computing_molecular_graphics XP
_computing_publication_material CIFTAB
_computing_structure_refinement 'SHELXL-93 (Sheldrick, 1993)'
_computing_structure_solution 'SHELXS-86 (Sheldrick, 1990)'
_diffrn_ambient_temperature 213(2)
_diffrn_measurement_device 'Nonius FAST'
_diffrn_measurement_method 'Ellipsoid-mask fitting'
_diffrn_radiation_monochromator graphite
_diffrn_radiation_source 'fine-focus sealed tube'
_diffrn_radiation_type MoK\a
_diffrn_radiation_wavelength 0.71073
_diffrn_reflns_av_R_equivalents 0.1081
_diffrn_reflns_av_sigmaI/netI 0.0455
_diffrn_reflns_limit_h_max 29
_diffrn_reflns_limit_h_min -29
_diffrn_reflns_limit_k_max 31
_diffrn_reflns_limit_k_min -31
_diffrn_reflns_limit_l_max 33
_diffrn_reflns_limit_l_min -33
_diffrn_reflns_number 24191
_diffrn_reflns_theta_max 22.50
_diffrn_reflns_theta_min 2.15
_diffrn_standards_number 'None (area detector)'
_exptl_absorpt_coefficient_mu 0.526
_exptl_absorpt_correction_type 'None (N/A)'
_exptl_crystal_colour 'orange yellow'
_exptl_crystal_density_diffrn 1.417
_exptl_crystal_density_meas ?
_exptl_crystal_description 'regular block'
_exptl_crystal_F_000 8384
_exptl_crystal_size_max 0.40
_exptl_crystal_size_mid 0.30
_exptl_crystal_size_min 0.30
_refine_diff_density_max 1.354
_refine_diff_density_min -0.764
_refine_diff_density_rms 0.118
_refine_ls_extinction_method none
_refine_ls_goodness_of_fit_all 1.152
_refine_ls_goodness_of_fit_obs 1.214
_refine_ls_hydrogen_treatment refall
_refine_ls_matrix_type full
_refine_ls_number_parameters 388
_refine_ls_number_reflns 3154
_refine_ls_number_restraints 0
_refine_ls_restrained_S_all 1.157
_refine_ls_restrained_S_obs 1.214
_refine_ls_R_factor_all 0.1052
_refine_ls_R_factor_obs 0.0940
_refine_ls_shift/esd_max -0.346
_refine_ls_shift/esd_mean 0.011
_refine_ls_structure_factor_coef Fsqd
_refine_ls_weighting_details 'w=1/[\s^2^(Fo^2^)+(0.1280P)^2^+350.8300P] where P=(Fo^2^+2Fc^2^)/3'
_refine_ls_weighting_scheme calc
_refine_ls_wR_factor_all 0.2585
_refine_ls_wR_factor_obs 0.2466
_reflns_number_observed 2667
_reflns_number_total 3164
_reflns_observed_criterion >2sigma(I)
_cod_data_source_file ic990007l_1.cif
_cod_data_source_block compound_1
_cod_depositor_comments
;
The following automatic conversions were performed:

'_exptl_crystal_density_meas' value 'not measured' was changed to '?'
- the value is perceived as not measured.

Automatic conversion script
Id: cif_fix_values 3008 2015-01-20 13:52:24Z robertas 

The following automatic conversions were performed:

'_refine_ls_weighting_scheme' value 'calc
w=1/[\s^2^(Fo^2^)+(0.1280P)^2^+350.8300P] where P=(Fo^2^+2Fc^2^)/3'
was changed to 'calc'. New tag '_refine_ls_weighting_details' was
created. The value of the new tag was set to
'w=1/[\s^2^(Fo^2^)+(0.1280P)^2^+350.8300P] where P=(Fo^2^+2Fc^2^)/3'.

Automatic conversion script
Id: cif_fix_values 3143 2015-03-26 13:38:13Z robertas 
;
_cod_original_cell_volume 19297.7(581)
_cod_original_sg_symbol_H-M 'F d d d'
_cod_database_code 4321974

loop_
_symmetry_equiv_pos_as_xyz
'x, y, z'
'-x+3/4, -y+3/4, z'
'-x+3/4, y, -z+3/4'
'x, -y+3/4, -z+3/4'
'x, y+1/2, z+1/2'
'-x+3/4, -y+5/4, z+1/2'
'-x+3/4, y+1/2, -z+5/4'
'x, -y+5/4, -z+5/4'
'x+1/2, y, z+1/2'
'-x+5/4, -y+3/4, z+1/2'
'-x+5/4, y, -z+5/4'
'x+1/2, -y+3/4, -z+5/4'
'x+1/2, y+1/2, z'
'-x+5/4, -y+5/4, z'
'-x+5/4, y+1/2, -z+3/4'
'x+1/2, -y+5/4, -z+3/4'
'-x, -y, -z'
'x-3/4, y-3/4, -z'
'x-3/4, -y, z-3/4'
'-x, y-3/4, z-3/4'
'-x, -y+1/2, -z+1/2'
'x-3/4, y-1/4, -z+1/2'
'x-3/4, -y+1/2, z-1/4'
'-x, y-1/4, z-1/4'
'-x+1/2, -y, -z+1/2'
'x-1/4, y-3/4, -z+1/2'
'x-1/4, -y, z-1/4'
'-x+1/2, y-3/4, z-1/4'
'-x+1/2, -y+1/2, -z'
'x-1/4, y-1/4, -z'
'x-1/4, -y+1/2, z-3/4'
'-x+1/2, y-1/4, z-3/4'

loop_
_atom_site_aniso_label
_atom_site_aniso_U_11
_atom_site_aniso_U_22
_atom_site_aniso_U_33
_atom_site_aniso_U_23
_atom_site_aniso_U_13
_atom_site_aniso_U_12
Cr1 0.0134(9) 0.0265(9) 0.0191(9) 0.0003(6) 0.000 0.000
C1 0.021(4) 0.030(3) 0.033(4) -0.008(3) 0.002(3) -0.004(3)
C01 0.029(4) 0.033(4) 0.028(4) 0.010(3) -0.002(3) 0.001(3)
C12 0.030(4) 0.044(5) 0.043(5) 0.002(4) 0.002(3) -0.005(4)
C11 0.021(4) 0.042(4) 0.030(4) 0.006(3) -0.006(3) -0.003(3)
C5 0.024(4) 0.050(5) 0.059(6) -0.009(4) 0.000(4) 0.000(4)
C6 0.028(4) 0.049(5) 0.036(4) 0.000(4) -0.002(3) -0.002(3)
C4 0.028(4) 0.062(5) 0.060(6) -0.020(4) 0.024(4) -0.006(4)
C16 0.019(4) 0.057(5) 0.051(5) 0.001(4) 0.005(3) 0.008(4)
C15 0.042(5) 0.040(5) 0.051(5) -0.001(4) -0.007(4) -0.015(4)
C13 0.031(4) 0.062(6) 0.046(5) 0.004(4) 0.008(4) -0.008(4)
C14 0.027(4) 0.065(6) 0.049(5) 0.012(4) -0.004(3) -0.018(4)
C2 0.030(4) 0.053(5) 0.033(4) -0.013(3) -0.002(3) 0.000(4)
C3 0.039(5) 0.069(6) 0.042(5) -0.023(4) 0.013(4) -0.015(4)
N11 0.014(3) 0.041(3) 0.036(3) 0.001(3) -0.002(2) -0.007(2)
N1 0.013(3) 0.038(3) 0.031(3) 0.003(3) 0.002(2) -0.001(2)
F4 0.039(3) 0.120(5) 0.095(4) -0.048(4) 0.033(3) -0.007(3)
F14 0.042(3) 0.077(3) 0.088(4) 0.008(3) 0.005(3) -0.028(3)
Cr2 0.0136(9) 0.0203(8) 0.0188(9) -0.0002(5) 0.000 0.000
N21 0.017(3) 0.023(3) 0.031(3) -0.001(2) -0.001(2) -0.002(2)
N20 0.021(3) 0.030(3) 0.023(3) 0.001(2) -0.001(2) -0.003(2)
C021 0.025(6) 0.026(5) 0.019(5) 0.000 0.000 -0.003(4)
C022 0.024(6) 0.019(5) 0.026(5) 0.000 0.001(4) 0.000
C21 0.020(4) 0.030(3) 0.020(3) 0.002(3) 0.003(3) 0.001(3)
C25 0.019(4) 0.046(5) 0.068(6) -0.002(4) 0.009(4) -0.009(3)
C211 0.018(4) 0.026(3) 0.047(4) -0.004(3) -0.001(3) 0.005(3)
F24 0.044(3) 0.094(4) 0.102(4) -0.025(3) 0.036(3) 0.008(3)
C26 0.030(4) 0.050(5) 0.044(5) -0.015(4) 0.002(4) -0.004(3)
C213 0.019(4) 0.069(6) 0.052(5) 0.000(4) -0.002(3) -0.005(4)
F214 0.042(3) 0.096(4) 0.156(6) 0.055(4) 0.024(4) -0.027(3)
C22 0.033(4) 0.034(4) 0.035(4) -0.003(3) -0.002(3) -0.001(3)
C212 0.034(4) 0.044(4) 0.038(4) 0.009(4) 0.002(3) -0.012(3)
C214 0.032(5) 0.048(5) 0.100(7) 0.029(5) 0.013(5) -0.008(4)
C23 0.048(5) 0.044(5) 0.043(5) -0.016(4) 0.006(4) 0.013(4)
C24 0.033(5) 0.051(5) 0.056(5) 0.001(4) 0.021(4) 0.004(4)
C215 0.038(5) 0.105(8) 0.125(9) 0.099(8) 0.009(5) -0.005(5)
C216 0.028(5) 0.086(7) 0.094(7) 0.061(6) -0.006(5) 0.001(5)

loop_
_atom_site_label
_atom_site_type_symbol
_atom_site_fract_x
_atom_site_fract_y
_atom_site_fract_z
_atom_site_U_iso_or_equiv
_atom_site_thermal_displace_type
_atom_site_occupancy
_atom_site_calc_flag
_atom_site_refinement_flags
_atom_site_disorder_group
Cr1 Cr 0.16295(5) 0.1250 0.1250 0.0197(5) Uani 1 d S .
C1 C 0.2176(2) 0.0677(2) 0.0443(2) 0.028(2) Uani 1 d . .
C01 C 0.1234(3) 0.1972(3) 0.0587(2) 0.030(2) Uani 1 d . .
C12 C 0.2598(3) 0.1982(3) 0.0529(3) 0.039(2) Uani 1 d . .
C11 C 0.2130(2) 0.2164(3) 0.0713(2) 0.031(2) Uani 1 d . .
C5 C 0.3115(3) 0.0535(3) 0.0402(3) 0.044(2) Uani 1 d . .
C6 C 0.2655(3) 0.0603(3) 0.0657(3) 0.038(2) Uani 1 d . .
C4 C 0.3075(3) 0.0547(3) -0.0076(3) 0.050(2) Uani 1 d . .
C16 C 0.2104(3) 0.2656(3) 0.0842(3) 0.042(2) Uani 1 d . .
C15 C 0.2540(3) 0.2971(3) 0.0798(3) 0.045(2) Uani 1 d . .
C13 C 0.3038(3) 0.2289(3) 0.0478(3) 0.046(2) Uani 1 d . .
C14 C 0.2992(3) 0.2776(3) 0.0619(3) 0.047(2) Uani 1 d . .
C2 C 0.2158(3) 0.0698(3) -0.0045(3) 0.039(2) Uani 1 d . .
C3 C 0.2613(3) 0.0632(3) -0.0312(3) 0.050(2) Uani 1 d . .
N11 N 0.1685(2) 0.1836(2) 0.0773(2) 0.0305(14) Uani 1 d . .
N1 N 0.1708(2) 0.0748(2) 0.0716(2) 0.0273(13) Uani 1 d . .
F4 F 0.3527(2) 0.0477(2) -0.0335(2) 0.085(2) Uani 1 d . .
F14 F 0.3422(2) 0.3086(2) 0.0567(2) 0.069(2) Uani 1 d . .
Cr2 Cr 0.66291(5) 0.1250 0.1250 0.0176(5) Uani 1 d S .
N21 N 0.6703(2) 0.2015(2) 0.1226(2) 0.0234(13) Uani 1 d . .
N20 N 0.6704(2) 0.1222(2) 0.0535(2) 0.0249(13) Uani 1 d . .
C021 C 0.6250 0.1250 0.0304(3) 0.024(2) Uani 1 d S .
C022 C 0.6250 0.2265(4) 0.1250 0.023(2) Uani 1 d S .
C21 C 0.7167(2) 0.1116(2) 0.0269(2) 0.0234(15) Uani 1 d . .
C25 C 0.8112(3) 0.1211(3) 0.0154(3) 0.044(2) Uani 1 d . .
C211 C 0.7171(2) 0.2291(2) 0.1119(2) 0.030(2) Uani 1 d . .
F24 F 0.8539(2) 0.0780(2) -0.0449(2) 0.080(2) Uani 1 d . .
C26 C 0.7646(3) 0.1324(3) 0.0393(3) 0.041(2) Uani 1 d . .
C213 C 0.8100(3) 0.2449(3) 0.1242(3) 0.046(2) Uani 1 d . .
F214 F 0.8550(2) 0.3031(2) 0.0776(3) 0.098(2) Uani 1 d . .
C22 C 0.7163(3) 0.0783(3) -0.0104(2) 0.034(2) Uani 1 d . .
C212 C 0.7635(3) 0.2206(3) 0.1355(3) 0.039(2) Uani 1 d . .
C214 C 0.8089(3) 0.2788(3) 0.0889(4) 0.060(3) Uani 1 d . .
C23 C 0.7630(3) 0.0678(3) -0.0344(3) 0.045(2) Uani 1 d . .
C24 C 0.8087(3) 0.0894(3) -0.0211(3) 0.047(2) Uani 1 d . .
C215 C 0.7647(4) 0.2895(4) 0.0657(4) 0.089(4) Uani 1 d . .
C216 C 0.7179(3) 0.2640(4) 0.0763(4) 0.069(3) Uani 1 d . .
H2 H 0.1856(26) 0.0776(22) -0.0219(22) 0.019(10) Uiso 1 d . .
H01 H 0.1203(22) 0.2240(24) 0.0356(22) 0.019(15) Uiso 1 d . .
H215 H 0.7645(32) 0.3117(33) 0.0378(31) 0.063(25) Uiso 1 d . .
H24 H 0.8406(30) 0.1335(27) 0.0256(25) 0.035(21) Uiso 1 d . .
H26 H 0.7669(27) 0.1521(27) 0.0633(26) 0.033(20) Uiso 1 d . .
H3 H 0.2579(29) 0.0629(27) -0.0635(30) 0.043(21) Uiso 1 d . .
H22 H 0.6825(32) 0.0585(30) -0.0161(28) 0.055(23) Uiso 1 d . .
H212 H 0.7644(27) 0.1973(27) 0.1584(26) 0.035(19) Uiso 1 d . .
H12 H 0.2607(24) 0.1690(25) 0.0437(22) 0.018(18) Uiso 1 d . .
H5 H 0.3375(30) 0.0502(27) 0.0553(26) 0.033(22) Uiso 1 d . .
H13 H 0.3350(33) 0.2156(31) 0.0356(30) 0.057(25) Uiso 1 d . .
H23 H 0.7597(29) 0.0454(30) -0.0548(28) 0.040(22) Uiso 1 d . .
H16 H 0.1817(27) 0.2757(23) 0.0958(22) 0.019(10) Uiso 1 d . .
H021 H 0.6250 0.1250 -0.0049(42) 0.048(31) Uiso 1 d S .
H216 H 0.6896(37) 0.2710(35) 0.0616(32) 0.068(29) Uiso 1 d . .
H214 H 0.8412(32) 0.2355(30) 0.1371(28) 0.049(23) Uiso 1 d . .
H15 H 0.2535(33) 0.3270(34) 0.0886(30) 0.054(27) Uiso 1 d . .
H6 H 0.2714(24) 0.0614(22) 0.0940(25) 0.019(10) Uiso 1 d . .
H022 H 0.6250 0.2591(39) 0.1250 0.022(24) Uiso 1 d S .

loop_
_atom_type_symbol
_atom_type_description
_atom_type_scat_dispersion_real
_atom_type_scat_dispersion_imag
_atom_type_scat_source
C C 0.0033 0.0016 'International Tables Vol C Tables 4.2.6.8 and 6.1.1.4'
H H 0.0000 0.0000 'International Tables Vol C Tables 4.2.6.8 and 6.1.1.4'
N N 0.0061 0.0033 'International Tables Vol C Tables 4.2.6.8 and 6.1.1.4'
F F 0.0171 0.0103 'International Tables Vol C Tables 4.2.6.8 and 6.1.1.4'
Cr Cr 0.3209 0.6236 'International Tables Vol C Tables 4.2.6.8 and 6.1.1.4'

loop_
_geom_angle_atom_site_label_1
_geom_angle_atom_site_label_2
_geom_angle_atom_site_label_3
_geom_angle
_geom_angle_site_symmetry_1
_geom_angle_site_symmetry_3
_geom_angle_publ_flag
Cr1 Cr1 N1 95.55(14) 14_445 . ?
N1 Cr1 N1 168.9(3) 8_544 . ?
N1 Cr1 N11 89.2(2) . 8_544 ?
Cr1 Cr1 N11 93.85(14) 14_445 . ?
N1 Cr1 N11 90.0(2) . . ?
N11 Cr1 N11 172.3(3) 8_544 . ?
C6 C1 C2 118.6(6) . . ?
C6 C1 N1 120.5(6) . . ?
C2 C1 N1 120.8(6) . . ?
N11 C01 N1 120.2(6) . 14_445 ?
C11 C12 C13 121.1(8) . . ?
C16 C11 C12 118.8(7) . . ?
C16 C11 N11 121.1(6) . . ?
C12 C11 N11 120.1(7) . . ?
C4 C5 C6 117.5(8) . . ?
C1 C6 C5 121.7(8) . . ?
C3 C4 C5 123.9(7) . . ?
C3 C4 F4 117.8(8) . . ?
C5 C4 F4 118.2(8) . . ?
C11 C16 C15 121.4(7) . . ?
C14 C15 C16 117.8(8) . . ?
C14 C13 C12 117.7(8) . . ?
C15 C14 C13 123.2(7) . . ?
C15 C14 F14 118.3(8) . . ?
C13 C14 F14 118.5(7) . . ?
C3 C2 C1 121.1(7) . . ?
C4 C3 C2 117.2(8) . . ?
C01 N11 C11 117.7(6) . . ?
C01 N11 Cr1 114.6(4) . . ?
C11 N11 Cr1 126.2(4) . . ?
C01 N1 C1 119.4(6) 14_445 . ?
C01 N1 Cr1 114.9(4) 14_445 . ?
C1 N1 Cr1 125.0(4) . . ?
Cr2 Cr2 N20 95.30(15) 14_545 . ?
N20 Cr2 N20 169.4(3) 8_544 . ?
Cr2 Cr2 N21 95.18(14) 14_545 . ?
N20 Cr2 N21 89.3(2) 8_544 . ?
N20 Cr2 N21 89.7(2) . . ?
N21 Cr2 N21 169.6(3) 8_544 . ?
C022 N21 C211 117.8(6) . . ?
C022 N21 Cr2 114.9(5) . . ?
C211 N21 Cr2 126.6(4) . . ?
C021 N20 C21 117.2(6) . . ?
C021 N20 Cr2 114.4(5) . . ?
C21 N20 Cr2 127.9(4) . . ?
N20 C021 N20 120.3(9) . 14_545 ?
N21 C022 N21 119.6(8) . 11_554 ?
C26 C21 C22 117.6(6) . . ?
C26 C21 N20 120.2(6) . . ?
C22 C21 N20 122.1(6) . . ?
C24 C25 C26 118.5(7) . . ?
C212 C211 C216 117.4(7) . . ?
C212 C211 N21 121.2(6) . . ?
C216 C211 N21 121.4(6) . . ?
C21 C26 C25 121.8(8) . . ?
C214 C213 C212 118.0(7) . . ?
C21 C22 C23 120.0(7) . . ?
C211 C212 C213 122.5(8) . . ?
C215 C214 C213 122.1(7) . . ?
C215 C214 F214 119.6(8) . . ?
C213 C214 F214 118.3(8) . . ?
C24 C23 C22 120.0(8) . . ?
C23 C24 C25 122.0(7) . . ?
C23 C24 F24 118.8(8) . . ?
C25 C24 F24 119.2(7) . . ?
C214 C215 C216 119.8(8) . . ?
C211 C216 C215 120.2(8) . . ?

loop_
_geom_bond_atom_site_label_1
_geom_bond_atom_site_label_2
_geom_bond_distance
_geom_bond_site_symmetry_2
_geom_bond_publ_flag
Cr1 Cr1 1.917(6) 14_445 y
Cr1 N1 2.043(6) . y
Cr1 N11 2.083(6) . y
C1 C6 1.371(10) . ?
C1 C2 1.398(10) . ?
C1 N1 1.428(8) . ?
C01 N11 1.307(9) . ?
C01 N1 1.313(9) 14_445 ?
C12 C11 1.381(10) . ?
C12 C13 1.388(11) . ?
C11 C16 1.369(11) . ?
C11 N11 1.435(8) . ?
C5 C4 1.369(13) . ?
C5 C6 1.384(11) . ?
C4 C3 1.368(12) . ?
C4 F4 1.373(9) . ?
C16 C15 1.394(11) . ?
C15 C14 1.356(12) . ?
C13 C14 1.370(12) . ?
C14 F14 1.373(9) . ?
C2 C3 1.390(11) . ?
Cr2 Cr2 1.915(5) 14_545 y
Cr2 N20 2.054(6) . y
Cr2 N21 2.057(5) . y
N21 C022 1.325(7) . ?
N21 C211 1.426(8) . ?
N20 C021 1.325(7) . ?
N20 C21 1.422(8) . ?
C21 C26 1.378(10) . ?
C21 C22 1.387(9) . ?
C25 C24 1.346(12) . ?
C25 C26 1.392(11) . ?
C211 C212 1.370(10) . ?
C211 C216 1.381(11) . ?
F24 C24 1.364(9) . ?
C213 C214 1.358(12) . ?
C213 C212 1.381(11) . ?
F214 C214 1.373(9) . ?
C22 C23 1.394(11) . ?
C214 C215 1.330(13) . ?
C23 C24 1.344(12) . ?
C215 C216 1.396(12) . ?
